data_7035399
loop_
_publ_author_name
'Lachachi, M. Belhadj'
'Benabdallah, Tayeb'
'Aguiar, Pedro M.'
'Youcef, M. Hadj'
'Whitwood, Adrian C.'
'Lynam, Jason M.'

_publ_section_title
;
 Synthesis of a series of new platinum organometallic complexes derived
 from bidentate Schiff-base ligands and their catalytic activity in the
 hydrosilylation and dehydrosilylation of styrene.
;
_journal_issue 26
_journal_name_full 'Dalton transactions (Cambridge, England : 2003)'
_journal_page_first 11919
_journal_page_last 11928
_journal_paper_doi 10.1039/c5dt01407g
_journal_volume 44
_journal_year 2015
_chemical_formula_moiety 'C17 H12 Cl N O1'
_chemical_formula_sum 'C17 H12 Cl N O'
_chemical_formula_weight 281.68
_chemical_name_systematic
;
 ? 
;
_space_group_crystal_system monoclinic
_space_group_IT_number 14
_space_group_name_Hall '-P 2yn'
_space_group_name_H-M_alt 'P 1 21/n 1'
_symmetry_space_group_name_Hall '-P 2yn'
_symmetry_space_group_name_H-M 'P 1 21/n 1'
_atom_sites_solution_hydrogens geom
_atom_sites_solution_primary iterative
_atom_sites_solution_secondary difmap
_audit_creation_date 2013-05-01
_audit_creation_method
;
  Olex2 1.2
  (compiled Apr 23 2013 17:59:47, GUI svn.r4466)
;
_audit_update_record
;
2015-03-20 deposited with the CCDC.
2015-05-26 downloaded from the CCDC.
;
_cell_angle_alpha 90.00
_cell_angle_beta 93.830(3)
_cell_angle_gamma 90.00
_cell_formula_units_Z 4
_cell_length_a 4.69799(14)
_cell_length_b 20.2659(8)
_cell_length_c 13.4966(4)
_cell_measurement_reflns_used 3635
_cell_measurement_temperature 110.1(2)
_cell_measurement_theta_max 31.9150
_cell_measurement_theta_min 3.6500
_cell_volume 1282.13(7)
_computing_cell_refinement
;
CrysAlisPro, Agilent Technologies,
Version 1.171.36.28 (release 01-02-2013 CrysAlis171 .NET)
(compiled Feb  1 2013,16:14:44)
;
_computing_data_collection
;
CrysAlisPro, Agilent Technologies,
Version 1.171.36.28 (release 01-02-2013 CrysAlis171 .NET)
(compiled Feb  1 2013,16:14:44)
;
_computing_data_reduction
;
CrysAlisPro, Agilent Technologies,
Version 1.171.36.28 (release 01-02-2013 CrysAlis171 .NET)
(compiled Feb  1 2013,16:14:44)
;
_computing_molecular_graphics
;
O. V. Dolomanov, L. J. Bourhis, R. J. Gildea, J. A. K. Howard and H. Puschmann,
OLEX2: a complete structure solution, refinement and analysis program.
J. Appl. Cryst. (2009). 42, 339-341.
;
_computing_publication_material
;
O. V. Dolomanov, L. J. Bourhis, R. J. Gildea, J. A. K. Howard and H. Puschmann,
OLEX2: a complete structure solution, refinement and analysis program.
J. Appl. Cryst. (2009). 42, 339-341.
;
_computing_structure_refinement
;
SHELXL, G.M. Sheldrick, Acta Cryst.
(2008). A64, 112-122
;
_computing_structure_solution 'SUPERFLIP, J. Appl. Cryst. (2007) 40, 786-790'
_diffrn_ambient_temperature 110.1(2)
_diffrn_detector_area_resol_mean 16.1450
_diffrn_measured_fraction_theta_full 0.9982
_diffrn_measured_fraction_theta_max 0.8989
_diffrn_measurement_details
;
  1 omega   73.00  103.00   1.0000   20.0000
omega____ theta____ kappa____ phi______ frames
    -       26.5735 -178.0000  -90.0000 30

  2 omega  -40.00   47.00   1.0000   20.0000
omega____ theta____ kappa____ phi______ frames
    -       26.5735  -77.0000 -120.0000 87

  3 omega   -9.00   97.00   1.0000   20.0000
omega____ theta____ kappa____ phi______ frames
    -       26.5735   19.0000 -150.0000 106
;
_diffrn_measurement_device_type 'SuperNova, Single source at offset, Eos'
_diffrn_measurement_method '\w scans'
_diffrn_orient_matrix_UB_11 -0.0334223000
_diffrn_orient_matrix_UB_12 -0.0332566000
_diffrn_orient_matrix_UB_13 0.0108357000
_diffrn_orient_matrix_UB_21 -0.0094424000
_diffrn_orient_matrix_UB_22 -0.0074786000
_diffrn_orient_matrix_UB_23 -0.0514440000
_diffrn_orient_matrix_UB_31 0.1472227000
_diffrn_orient_matrix_UB_32 -0.0080697000
_diffrn_orient_matrix_UB_33 0.0028011000
_diffrn_radiation_monochromator mirror
_diffrn_radiation_type 'Mo K\a'
_diffrn_radiation_wavelength 0.7107
_diffrn_reflns_av_R_equivalents 0.0214
_diffrn_reflns_av_unetI/netI 0.0373
_diffrn_reflns_limit_h_max 6
_diffrn_reflns_limit_h_min -5
_diffrn_reflns_limit_k_max 28
_diffrn_reflns_limit_k_min -29
_diffrn_reflns_limit_l_max 19
_diffrn_reflns_limit_l_min -13
_diffrn_reflns_number 7137
_diffrn_reflns_theta_full 25.00
_diffrn_reflns_theta_max 32.25
_diffrn_reflns_theta_min 3.03
_diffrn_source 'SuperNova (Mo) X-ray Source'
_exptl_absorpt_coefficient_mu 0.291
_exptl_absorpt_correction_T_max 0.955
_exptl_absorpt_correction_T_min 0.857
_exptl_absorpt_correction_type analytical
_exptl_absorpt_process_details
;
CrysAlisPro, Agilent Technologies,
Version 1.171.36.28 (release 01-02-2013 CrysAlis171 .NET)
(compiled Feb  1 2013,16:14:44)
Analytical numeric absorption correction using a multifaceted crystal
            model based on expressions derived by R.C. Clark & J.S. Reid.
(Clark, R. C. & Reid, J. S. (1995). Acta Cryst. A51, 887-897)
;
_exptl_crystal_colour yellow
_exptl_crystal_colour_primary yellow
_exptl_crystal_density_diffrn 1.459
_exptl_crystal_density_method 'not measured'
_exptl_crystal_description block
_exptl_crystal_F_000 584
_exptl_crystal_size_max 0.9556
_exptl_crystal_size_mid 0.1145
_exptl_crystal_size_min 0.1095
_refine_diff_density_max 0.483
_refine_diff_density_min -0.243
_refine_diff_density_rms 0.063
_refine_ls_extinction_method none
_refine_ls_goodness_of_fit_ref 1.051
_refine_ls_hydrogen_treatment mixed
_refine_ls_matrix_type full
_refine_ls_number_parameters 191
_refine_ls_number_reflns 4078
_refine_ls_number_restraints 0
_refine_ls_restrained_S_all 1.051
_refine_ls_R_factor_all 0.0493
_refine_ls_R_factor_gt 0.0409
_refine_ls_shift/su_max 0.000
_refine_ls_shift/su_mean 0.000
_refine_ls_structure_factor_coef Fsqd
_refine_ls_weighting_details 'calc w=1/[\s^2^(Fo^2^)+(0.0421P)^2^+0.5683P] where P=(Fo^2^+2Fc^2^)/3'
_refine_ls_weighting_scheme calc
_refine_ls_wR_factor_gt 0.0980
_refine_ls_wR_factor_ref 0.1046
_reflns_number_gt 3477
_reflns_number_total 4078
_reflns_threshold_expression >2sigma(I)
_cod_data_source_file c5dt01407g2.cif
_cod_data_source_block '[3d]'
_cod_depositor_comments 'Adding full bibliography for 7035397--7035401.cif.'
_cod_original_cell_volume 1282.13(8)
_cod_database_code 7035399
_chemical_oxdiff_formula 'C34 H22 N2 O2 Cl2 Ni'
_chemical_oxdiff_usercomment 'Med's L5-Cu complex'
_reflns_odcompleteness_completeness 99.82
_reflns_odcompleteness_iscentric 1
_reflns_odcompleteness_theta 30.01
_olex2_refinement_description
;
1. Fixed Uiso
 At 1.2 times of:
  All C(H) groups
2. Others
 Sof(H1A)=1-FVAR(1)
 Sof(H1)=FVAR(1)
3.a Aromatic/amide H refined with riding coordinates:
 C2(H2), C3(H3), C5(H5), C6(H6), C7(H7), C10(H10), C11(H11), C13(H13),
 C14(H14), C15(H15), C16(H16)
;

loop_
_space_group_symop_id
_space_group_symop_operation_xyz
1 'x, y, z'
2 '-x+1/2, y+1/2, -z+1/2'
3 '-x, -y, -z'
4 'x-1/2, -y-1/2, z-1/2'

loop_
_atom_site_label
_atom_site_type_symbol
_atom_site_fract_x
_atom_site_fract_y
_atom_site_fract_z
_atom_site_U_iso_or_equiv
_atom_site_adp_type
_atom_site_occupancy
_atom_site_symmetry_multiplicity
_atom_site_calc_flag
_atom_site_refinement_flags
_atom_site_disorder_assembly
_atom_site_disorder_group
C1 C 0.3388(3) 0.92436(6) 0.38355(9) 0.0148(2) Uani 1 1 d . . .
C2 C 0.4156(3) 0.91578(7) 0.48352(9) 0.0167(2) Uani 1 1 d . . .
H2 H 0.3343 0.9426 0.5319 0.020 Uiso 1 1 calc R . .
C3 C 0.6129(3) 0.86737(7) 0.51189(9) 0.0159(2) Uani 1 1 d . . .
H3 H 0.6668 0.8610 0.5803 0.019 Uiso 1 1 calc R . .
C4 C 0.7327(2) 0.82803(6) 0.44116(9) 0.0131(2) Uani 1 1 d . . .
C5 C 0.6519(3) 0.83742(6) 0.34098(9) 0.0150(2) Uani 1 1 d . . .
H5 H 0.7326 0.8107 0.2922 0.018 Uiso 1 1 calc R . .
C6 C 0.4541(3) 0.88560(6) 0.31228(9) 0.0157(2) Uani 1 1 d . . .
H6 H 0.3982 0.8919 0.2440 0.019 Uiso 1 1 calc R . .
C7 C 1.0922(2) 0.74664(6) 0.41849(9) 0.0137(2) Uani 1 1 d . . .
H7 H 1.1000 0.7597 0.3511 0.016 Uiso 1 1 calc R . .
C8 C 1.2635(2) 0.69321(6) 0.45458(9) 0.0132(2) Uani 1 1 d . . .
C9 C 1.2408(3) 0.67169(7) 0.55388(9) 0.0161(2) Uani 1 1 d . . .
C10 C 1.3966(3) 0.61491(7) 0.58879(10) 0.0196(3) Uani 1 1 d . . .
H10 H 1.3766 0.5993 0.6543 0.023 Uiso 1 1 calc R . .
C11 C 1.5724(3) 0.58311(7) 0.52941(10) 0.0193(3) Uani 1 1 d . . .
H11 H 1.6752 0.5457 0.5546 0.023 Uiso 1 1 calc R . .
C12 C 1.6084(3) 0.60391(6) 0.43040(10) 0.0161(2) Uani 1 1 d . . .
C13 C 1.7980(3) 0.57065(7) 0.37108(10) 0.0198(3) Uani 1 1 d . . .
H13 H 1.9005 0.5335 0.3974 0.024 Uiso 1 1 calc R . .
C14 C 1.8370(3) 0.59093(7) 0.27637(10) 0.0209(3) Uani 1 1 d . . .
H14 H 1.9672 0.5684 0.2374 0.025 Uiso 1 1 calc R . .
C15 C 1.6830(3) 0.64530(7) 0.23746(10) 0.0201(3) Uani 1 1 d . . .
H15 H 1.7095 0.6597 0.1717 0.024 Uiso 1 1 calc R . .
C16 C 1.4939(3) 0.67810(7) 0.29330(9) 0.0164(2) Uani 1 1 d . . .
H16 H 1.3890 0.7143 0.2650 0.020 Uiso 1 1 calc R . .
C17 C 1.4524(2) 0.65901(6) 0.39187(9) 0.0140(2) Uani 1 1 d . . .
Cl1 Cl 0.09477(6) 0.985098(16) 0.34580(2) 0.01979(9) Uani 1 1 d . . .
N1 N 0.9237(2) 0.77842(5) 0.47509(8) 0.0143(2) Uani 1 1 d . . .
H1 H 0.928(7) 0.767(2) 0.533(3) 0.023(13) Uiso 0.52(6) 1 d P A 1
O1 O 1.0790(2) 0.70170(6) 0.61438(7) 0.0223(3) Uani 0.997(5) 1 d P . .
H1A H 0.989(10) 0.729(3) 0.582(4) 0.035(17) Uiso 0.48(6) 1 d P A 2

loop_
_atom_site_aniso_label
_atom_site_aniso_U_11
_atom_site_aniso_U_22
_atom_site_aniso_U_33
_atom_site_aniso_U_23
_atom_site_aniso_U_13
_atom_site_aniso_U_12
C1 0.0125(5) 0.0124(5) 0.0196(6) 0.0009(4) 0.0016(4) 0.0004(4)
C2 0.0169(5) 0.0162(6) 0.0174(5) -0.0027(5) 0.0041(4) 0.0020(4)
C3 0.0173(5) 0.0175(6) 0.0129(5) -0.0009(4) 0.0021(4) 0.0007(4)
C4 0.0126(5) 0.0124(5) 0.0146(5) -0.0005(4) 0.0022(4) -0.0011(4)
C5 0.0154(5) 0.0159(6) 0.0139(5) -0.0013(4) 0.0018(4) 0.0006(4)
C6 0.0159(5) 0.0169(6) 0.0144(5) 0.0012(4) 0.0011(4) 0.0000(4)
C7 0.0134(5) 0.0139(5) 0.0137(5) 0.0003(4) 0.0008(4) -0.0017(4)
C8 0.0130(5) 0.0133(5) 0.0132(5) -0.0001(4) 0.0007(4) -0.0006(4)
C9 0.0168(5) 0.0168(6) 0.0145(5) -0.0005(4) 0.0006(4) -0.0004(4)
C10 0.0220(6) 0.0194(6) 0.0170(6) 0.0041(5) -0.0006(5) 0.0008(5)
C11 0.0193(6) 0.0156(6) 0.0224(6) 0.0026(5) -0.0023(5) 0.0021(5)
C12 0.0136(5) 0.0144(6) 0.0202(6) -0.0019(5) -0.0003(4) -0.0008(4)
C13 0.0163(6) 0.0161(6) 0.0268(6) -0.0041(5) -0.0006(5) 0.0023(5)
C14 0.0159(6) 0.0210(6) 0.0262(7) -0.0084(5) 0.0041(5) 0.0004(5)
C15 0.0182(6) 0.0231(7) 0.0195(6) -0.0046(5) 0.0043(5) -0.0017(5)
C16 0.0163(5) 0.0171(6) 0.0158(5) -0.0017(4) 0.0024(4) -0.0004(4)
C17 0.0115(5) 0.0139(5) 0.0165(5) -0.0013(4) 0.0010(4) -0.0017(4)
Cl1 0.01645(15) 0.01624(15) 0.02655(17) 0.00166(11) 0.00044(11) 0.00373(10)
N1 0.0150(5) 0.0146(5) 0.0131(5) -0.0005(4) 0.0004(4) 0.0010(4)
O1 0.0292(6) 0.0253(6) 0.0128(5) 0.0021(4) 0.0045(4) 0.0089(4)

loop_
_atom_type_symbol
_atom_type_description
_atom_type_scat_dispersion_real
_atom_type_scat_dispersion_imag
_atom_type_scat_source
C C 0.0033 0.0016 'International Tables Vol C Tables 4.2.6.8 and 6.1.1.4'
H H 0.0000 0.0000 'International Tables Vol C Tables 4.2.6.8 and 6.1.1.4'
Cl Cl 0.1484 0.1585 'International Tables Vol C Tables 4.2.6.8 and 6.1.1.4'
N N 0.0061 0.0033 'International Tables Vol C Tables 4.2.6.8 and 6.1.1.4'
O O 0.0106 0.0060 'International Tables Vol C Tables 4.2.6.8 and 6.1.1.4'

loop_
_exptl_crystal_face_index_h
_exptl_crystal_face_index_k
_exptl_crystal_face_index_l
_exptl_crystal_face_perp_dist
_exptl_oxdiff_crystal_face_indexfrac_h
_exptl_oxdiff_crystal_face_indexfrac_k
_exptl_oxdiff_crystal_face_indexfrac_l
_exptl_oxdiff_crystal_face_x
_exptl_oxdiff_crystal_face_y
_exptl_oxdiff_crystal_face_z
0 1 1 0.0608 -0.0000 1.0000 1.0000 -0.0224 -0.0589 -0.0053
1 -1 0 0.4458 1.0000 -1.0000 0.0000 -0.0002 -0.0020 0.1553
-2 -1 -4 0.3851 -2.0000 -0.9999 -4.0000 0.0568 0.2321 -0.2976
0 -3 1 0.0485 -0.0000 -3.0000 1.0000 0.1106 -0.0290 0.0270
-1 -3 1 0.3768 -1.0000 -3.0000 1.0000 0.1440 -0.0196 -0.1202
0 -1 0 0.0457 0.0000 -1.0000 -0.0000 0.0333 0.0075 0.0081
0 1 0 0.0688 -0.0000 1.0000 0.0000 -0.0333 -0.0075 -0.0081
0 -5 -2 0.0415 0.0000 -5.0000 -2.0000 0.1446 0.1403 0.0347
1 1 1 0.4243 1.0000 1.0000 1.0000 -0.0558 -0.0684 0.1420
0 -2 -3 0.0492 0.0000 -2.0000 -3.0000 0.0340 0.1693 0.0077
0 0 -1 0.0494 0.0000 0.0000 -1.0000 -0.0108 0.0514 -0.0028
-1 1 2 0.4040 -1.0000 1.0000 2.0000 0.0218 -0.1009 -0.1497
0 1 -1 0.0434 0.0000 1.0000 -1.0000 -0.0441 0.0440 -0.0109
2 -3 4 0.3460 2.0000 -3.0001 4.0000 0.0763 -0.2022 0.3299
0 -1 4 0.0675 -0.0000 -1.0001 4.0000 0.0766 -0.1983 0.0193
1 -1 6 0.2236 1.0000 -1.0001 6.0000 0.0649 -0.3106 0.1721

loop_
_geom_angle_atom_site_label_1
_geom_angle_atom_site_label_2
_geom_angle_atom_site_label_3
_geom_angle
C2 C1 Cl1 119.95(10)
C6 C1 C2 121.27(12)
C6 C1 Cl1 118.78(10)
C1 C2 H2 120.5
C1 C2 C3 118.96(11)
C3 C2 H2 120.5
C2 C3 H3 119.7
C2 C3 C4 120.66(11)
C4 C3 H3 119.7
C3 C4 C5 119.42(11)
C3 C4 N1 117.76(11)
C5 C4 N1 122.77(11)
C4 C5 H5 119.9
C6 C5 C4 120.13(11)
C6 C5 H5 119.9
C1 C6 C5 119.57(11)
C1 C6 H6 120.2
C5 C6 H6 120.2
C8 C7 H7 119.0
N1 C7 H7 119.0
N1 C7 C8 121.91(11)
C7 C8 C9 118.86(11)
C7 C8 C17 121.53(11)
C9 C8 C17 119.58(11)
C8 C9 C10 119.34(11)
O1 C9 C8 122.14(12)
O1 C9 C10 118.52(12)
C9 C10 H10 119.7
C11 C10 C9 120.59(12)
C11 C10 H10 119.7
C10 C11 H11 118.9
C10 C11 C12 122.10(12)
C12 C11 H11 118.9
C13 C12 C11 120.78(12)
C13 C12 C17 120.01(12)
C17 C12 C11 119.21(11)
C12 C13 H13 119.4
C14 C13 C12 121.14(13)
C14 C13 H13 119.4
C13 C14 H14 120.4
C13 C14 C15 119.27(12)
C15 C14 H14 120.4
C14 C15 H15 119.6
C16 C15 C14 120.76(13)
C16 C15 H15 119.6
C15 C16 H16 119.4
C15 C16 C17 121.29(12)
C17 C16 H16 119.4
C12 C17 C8 119.13(11)
C16 C17 C8 123.36(11)
C16 C17 C12 117.50(11)
C4 N1 H1 119(3)
C7 N1 C4 124.16(11)
C7 N1 H1 117(3)
C9 O1 H1A 107(3)

loop_
_geom_bond_atom_site_label_1
_geom_bond_atom_site_label_2
_geom_bond_distance
C1 C2 1.3841(18)
C1 C6 1.3802(17)
C1 Cl1 1.7354(12)
C2 H2 0.9500
C2 C3 1.3858(18)
C3 H3 0.9500
C3 C4 1.3914(17)
C4 C5 1.3929(17)
C4 N1 1.4039(16)
C5 H5 0.9500
C5 C6 1.3852(17)
C6 H6 0.9500
C7 H7 0.9500
C7 C8 1.4159(17)
C7 N1 1.3060(16)
C8 C9 1.4203(17)
C8 C17 1.4437(16)
C9 C10 1.4269(18)
C9 O1 1.3026(16)
C10 H10 0.9500
C10 C11 1.3521(19)
C11 H11 0.9500
C11 C12 1.4220(18)
C12 C13 1.4086(18)
C12 C17 1.4156(17)
C13 H13 0.9500
C13 C14 1.367(2)
C14 H14 0.9500
C14 C15 1.401(2)
C15 H15 0.9500
C15 C16 1.3743(17)
C16 H16 0.9500
C16 C17 1.4114(17)
N1 H1 0.82(4)
O1 H1A 0.81(6)

loop_
_geom_torsion_atom_site_label_1
_geom_torsion_atom_site_label_2
_geom_torsion_atom_site_label_3
_geom_torsion_atom_site_label_4
_geom_torsion
C1 C2 C3 C4 0.12(19)
C2 C1 C6 C5 -0.43(19)
C2 C3 C4 C5 -0.26(19)
C2 C3 C4 N1 -177.85(11)
C3 C4 C5 C6 0.06(19)
C3 C4 N1 C7 -166.25(12)
C4 C5 C6 C1 0.28(19)
C5 C4 N1 C7 16.24(19)
C6 C1 C2 C3 0.23(19)
C7 C8 C9 C10 175.44(11)
C7 C8 C9 O1 -3.74(19)
C7 C8 C17 C12 -176.96(11)
C7 C8 C17 C16 3.88(18)
C8 C7 N1 C4 -174.56(11)
C8 C9 C10 C11 2.4(2)
C9 C8 C17 C12 0.93(17)
C9 C8 C17 C16 -178.23(12)
C9 C10 C11 C12 -0.6(2)
C10 C11 C12 C13 178.56(13)
C10 C11 C12 C17 -1.0(2)
C11 C12 C13 C14 -179.00(13)
C11 C12 C17 C8 0.81(18)
C11 C12 C17 C16 -179.97(12)
C12 C13 C14 C15 -0.7(2)
C13 C12 C17 C8 -178.76(11)
C13 C12 C17 C16 0.46(18)
C13 C14 C15 C16 -0.1(2)
C14 C15 C16 C17 1.2(2)
C15 C16 C17 C8 177.86(12)
C15 C16 C17 C12 -1.32(18)
C17 C8 C9 C10 -2.50(18)
C17 C8 C9 O1 178.32(12)
C17 C12 C13 C14 0.56(19)
Cl1 C1 C2 C3 -179.40(10)
Cl1 C1 C6 C5 179.21(10)
N1 C4 C5 C6 177.52(11)
N1 C7 C8 C9 3.06(18)
N1 C7 C8 C17 -179.04(11)
O1 C9 C10 C11 -178.42(13)
